data_4031045
loop_
_publ_author_name
'Jin, Xing'
'Willeke, Matthias'
'Lucchesi, Ralph'
'Daniliuc, Constantin-Gabriel'
'Fr\"ohlich, Roland'
'Wibbeling, Birgit'
'Uhl, Werner'
'W\"urthwein, Ernst-Ulrich'

_publ_section_title
;
 Hydroalumination of Ketenimines and Subsequent Reactions with
 Heterocumulenes: Synthesis of Unsaturated Amide Derivatives and
 1,3-Diimines.
;
_journal_issue 12
_journal_name_full 'The Journal of organic chemistry'
_journal_page_first 6062
_journal_page_last 6075
_journal_paper_doi 10.1021/acs.joc.5b00466
_journal_volume 80
_journal_year 2015
_chemical_formula_sum 'C32 H36 N2 O2'
_chemical_formula_weight 480.63
_chemical_name_systematic
; 
 ? 
;
_space_group_IT_number 14
_symmetry_cell_setting monoclinic
_symmetry_space_group_name_Hall '-P 2ybc'
_symmetry_space_group_name_H-M 'P 1 21/c 1'
_atom_sites_solution_hydrogens geom
_atom_sites_solution_primary direct
_atom_sites_solution_secondary difmap
_audit_creation_method SHELXL-97
_cell_angle_alpha 90.00
_cell_angle_beta 104.563(5)
_cell_angle_gamma 90.00
_cell_formula_units_Z 4
_cell_length_a 14.0496(8)
_cell_length_b 9.4000(5)
_cell_length_c 21.4140(12)
_cell_measurement_reflns_used 4739
_cell_measurement_temperature 223(2)
_cell_measurement_theta_max 68.25
_cell_measurement_theta_min 0.88
_cell_volume 2737.2(3)
_computing_cell_refinement 'Collect (Nonius B.V., 1998)'
_computing_data_collection 'Collect (Nonius B.V., 1998)'
_computing_data_reduction 'Denzo-SMN (Otwinowski & Minor, 1997)'
_computing_molecular_graphics 'XP (BrukerAXS, 2000)'
_computing_publication_material 'SHELXL-97 (Sheldrick, 1997)'
_computing_structure_refinement 'SHELXL-97 (Sheldrick, 1997)'
_computing_structure_solution 'SHELXS-97 (Sheldrick, 1990)'
_diffrn_ambient_temperature 223(2)
_diffrn_measured_fraction_theta_full 0.970
_diffrn_measured_fraction_theta_max 0.970
_diffrn_measurement_device_type 'Nonius KappaCCD APEXII'
_diffrn_measurement_method '\w and \f scans'
_diffrn_radiation_monochromator graphite
_diffrn_radiation_source 'fine-focus sealed tube'
_diffrn_radiation_type CuK\a
_diffrn_radiation_wavelength 1.54178
_diffrn_reflns_av_R_equivalents 0.068
_diffrn_reflns_av_sigmaI/netI 0.0361
_diffrn_reflns_limit_h_max 16
_diffrn_reflns_limit_h_min 0
_diffrn_reflns_limit_k_max 10
_diffrn_reflns_limit_k_min 0
_diffrn_reflns_limit_l_max 24
_diffrn_reflns_limit_l_min -25
_diffrn_reflns_number 23522
_diffrn_reflns_theta_full 66.92
_diffrn_reflns_theta_max 66.92
_diffrn_reflns_theta_min 4.67
_exptl_absorpt_coefficient_mu 0.563
_exptl_absorpt_correction_T_max 0.9833
_exptl_absorpt_correction_T_min 0.8957
_exptl_absorpt_correction_type multi-scan
_exptl_absorpt_process_details 'Denzo (Otwinowsky, Borek, Majewski & Minor, 2003)'
_exptl_crystal_colour colourless
_exptl_crystal_density_diffrn 1.166
_exptl_crystal_density_method 'not measured'
_exptl_crystal_description plate
_exptl_crystal_F_000 1032
_exptl_crystal_size_max 0.20
_exptl_crystal_size_mid 0.08
_exptl_crystal_size_min 0.03
_refine_diff_density_max 0.166
_refine_diff_density_min -0.167
_refine_diff_density_rms 0.036
_refine_ls_extinction_method none
_refine_ls_goodness_of_fit_ref 1.042
_refine_ls_hydrogen_treatment constr
_refine_ls_matrix_type full
_refine_ls_number_parameters 328
_refine_ls_number_reflns 4718
_refine_ls_number_restraints 0
_refine_ls_restrained_S_all 1.042
_refine_ls_R_factor_all 0.0702
_refine_ls_R_factor_gt 0.0480
_refine_ls_shift/su_max 0.001
_refine_ls_shift/su_mean 0.000
_refine_ls_structure_factor_coef Fsqd
_refine_ls_weighting_details 'calc w=1/[\s^2^(Fo^2^)+(0.0446P)^2^+1.2031P] where P=(Fo^2^+2Fc^2^)/3'
_refine_ls_weighting_scheme calc
_refine_ls_wR_factor_gt 0.1065
_refine_ls_wR_factor_ref 0.1207
_reflns_number_gt 3605
_reflns_number_total 4718
_reflns_threshold_expression >2sigma(I)
_cod_data_source_file jo5b00466_si_018.cif
_cod_data_source_block wue6879
_cod_depositor_comments 'Adding full bibliography for 4031041--4031057.cif.'
_cod_original_sg_symbol_H-M P21/c
_cod_database_code 4031045

loop_
_symmetry_equiv_pos_as_xyz
'x, y, z'
'-x, y+1/2, -z+1/2'
'-x, -y, -z'
'x, -y-1/2, z-1/2'

loop_
_atom_site_label
_atom_site_type_symbol
_atom_site_fract_x
_atom_site_fract_y
_atom_site_fract_z
_atom_site_U_iso_or_equiv
_atom_site_adp_type
_atom_site_occupancy
_atom_site_symmetry_multiplicity
_atom_site_calc_flag
_atom_site_refinement_flags
C1 C 0.76805(12) 0.47467(19) 0.25772(8) 0.0337(4) Uani 1 1 d .
C2 C 0.83483(13) 0.47895(19) 0.22234(8) 0.0348(4) Uani 1 1 d .
H2 H 0.8960 0.5203 0.2419 0.042 Uiso 1 1 calc R
N3 N 0.82215(10) 0.42744(16) 0.15866(7) 0.0346(4) Uani 1 1 d .
O4 O 0.87298(10) 0.43548(16) 0.06591(6) 0.0494(4) Uani 1 1 d .
C4 C 0.87061(13) 0.4875(2) 0.11732(9) 0.0364(4) Uani 1 1 d .
N5 N 0.92498(10) 0.61441(16) 0.13954(7) 0.0361(4) Uani 1 1 d .
O6 O 0.93801(10) 0.83179(15) 0.18650(7) 0.0539(4) Uani 1 1 d .
C6 C 0.88504(13) 0.7379(2) 0.15663(9) 0.0385(4) Uani 1 1 d .
C7 C 0.78068(15) 0.2813(2) 0.14281(11) 0.0496(5) Uani 1 1 d .
H7 H 0.7489 0.2549 0.1775 0.060 Uiso 1 1 calc R
C8 C 0.70190(18) 0.2732(3) 0.08032(12) 0.0741(8) Uani 1 1 d .
H8A H 0.6554 0.3503 0.0786 0.111 Uiso 1 1 calc R
H8B H 0.6678 0.1829 0.0779 0.111 Uiso 1 1 calc R
H8C H 0.7318 0.2812 0.0443 0.111 Uiso 1 1 calc R
C9 C 0.8646(2) 0.1757(3) 0.14671(15) 0.0753(8) Uani 1 1 d .
H9A H 0.8953 0.1933 0.1116 0.113 Uiso 1 1 calc R
H9B H 0.8388 0.0795 0.1434 0.113 Uiso 1 1 calc R
H9C H 0.9129 0.1871 0.1876 0.113 Uiso 1 1 calc R
C11 C 0.66391(12) 0.4288(2) 0.23041(8) 0.0359(4) Uani 1 1 d .
C12 C 0.62233(14) 0.3174(2) 0.25746(10) 0.0457(5) Uani 1 1 d .
H12 H 0.6607 0.2680 0.2932 0.055 Uiso 1 1 calc R
C13 C 0.52534(15) 0.2787(3) 0.23231(11) 0.0569(6) Uani 1 1 d .
H13 H 0.4985 0.2025 0.2507 0.068 Uiso 1 1 calc R
C14 C 0.46766(15) 0.3512(3) 0.18045(11) 0.0575(6) Uani 1 1 d .
H14 H 0.4015 0.3252 0.1637 0.069 Uiso 1 1 calc R
C15 C 0.50766(14) 0.4617(3) 0.15349(11) 0.0534(6) Uani 1 1 d .
H15 H 0.4688 0.5115 0.1181 0.064 Uiso 1 1 calc R
C16 C 0.60490(13) 0.4999(2) 0.17831(9) 0.0432(5) Uani 1 1 d .
H16 H 0.6314 0.5756 0.1594 0.052 Uiso 1 1 calc R
C21 C 0.79564(12) 0.52512(19) 0.32581(9) 0.0343(4) Uani 1 1 d .
C22 C 0.89343(13) 0.5341(2) 0.36194(9) 0.0404(5) Uani 1 1 d .
H22 H 0.9442 0.5054 0.3433 0.049 Uiso 1 1 calc R
C23 C 0.91656(14) 0.5841(2) 0.42441(9) 0.0479(5) Uani 1 1 d .
H23 H 0.9828 0.5913 0.4474 0.057 Uiso 1 1 calc R
C24 C 0.84350(15) 0.6237(3) 0.45348(10) 0.0540(6) Uani 1 1 d .
H24 H 0.8595 0.6566 0.4963 0.065 Uiso 1 1 calc R
C25 C 0.74663(15) 0.6143(3) 0.41892(10) 0.0518(6) Uani 1 1 d .
H25 H 0.6963 0.6406 0.4384 0.062 Uiso 1 1 calc R
C26 C 0.72304(13) 0.5668(2) 0.35612(9) 0.0425(5) Uani 1 1 d .
H26 H 0.6566 0.5623 0.3332 0.051 Uiso 1 1 calc R
C51 C 1.03170(12) 0.6141(2) 0.14015(9) 0.0362(4) Uani 1 1 d .
H51 H 1.0654 0.6798 0.1748 0.043 Uiso 1 1 calc R
C52 C 1.07891(14) 0.4686(2) 0.15589(10) 0.0465(5) Uani 1 1 d .
H52A H 1.0472 0.4000 0.1227 0.056 Uiso 1 1 calc R
H52B H 1.0699 0.4355 0.1974 0.056 Uiso 1 1 calc R
C53 C 1.18870(15) 0.4779(3) 0.15896(11) 0.0525(6) Uani 1 1 d .
H53A H 1.2211 0.5396 0.1949 0.063 Uiso 1 1 calc R
H53B H 1.2181 0.3830 0.1670 0.063 Uiso 1 1 calc R
C54 C 1.20597(15) 0.5366(2) 0.09647(10) 0.0514(5) Uani 1 1 d .
H54A H 1.2768 0.5463 0.1008 0.062 Uiso 1 1 calc R
H54B H 1.1797 0.4698 0.0612 0.062 Uiso 1 1 calc R
C55 C 1.15680(13) 0.6804(2) 0.08015(9) 0.0430(5) Uani 1 1 d .
H55A H 1.1655 0.7128 0.0384 0.052 Uiso 1 1 calc R
H55B H 1.1881 0.7500 0.1130 0.052 Uiso 1 1 calc R
C56 C 1.04726(13) 0.6717(2) 0.07712(9) 0.0382(4) Uani 1 1 d .
H56A H 1.0178 0.7666 0.0689 0.046 Uiso 1 1 calc R
H56B H 1.0146 0.6094 0.0415 0.046 Uiso 1 1 calc R
C61 C 0.77652(13) 0.7611(2) 0.13445(9) 0.0399(4) Uani 1 1 d .
C62 C 0.73320(15) 0.8431(2) 0.17395(11) 0.0490(5) Uani 1 1 d .
H62 H 0.7710 0.8731 0.2145 0.059 Uiso 1 1 calc R
C63 C 0.63489(16) 0.8809(2) 0.15394(12) 0.0564(6) Uani 1 1 d .
H63 H 0.6066 0.9349 0.1815 0.068 Uiso 1 1 calc R
C64 C 0.57767(16) 0.8407(3) 0.09429(11) 0.0587(6) Uani 1 1 d .
C65 C 0.62142(15) 0.7601(3) 0.05489(10) 0.0573(6) Uani 1 1 d .
H65 H 0.5839 0.7319 0.0140 0.069 Uiso 1 1 calc R
C66 C 0.71976(14) 0.7202(2) 0.07477(9) 0.0465(5) Uani 1 1 d .
H66 H 0.7477 0.6651 0.0474 0.056 Uiso 1 1 calc R
C67 C 0.47037(18) 0.8829(4) 0.07270(14) 0.0926(10) Uani 1 1 d .
H67A H 0.4442 0.8554 0.0280 0.139 Uiso 1 1 calc R
H67B H 0.4644 0.9850 0.0768 0.139 Uiso 1 1 calc R
H67C H 0.4338 0.8352 0.0994 0.139 Uiso 1 1 calc R

loop_
_atom_site_aniso_label
_atom_site_aniso_U_11
_atom_site_aniso_U_22
_atom_site_aniso_U_33
_atom_site_aniso_U_23
_atom_site_aniso_U_13
_atom_site_aniso_U_12
C1 0.0333(9) 0.0310(10) 0.0363(10) 0.0018(8) 0.0079(8) 0.0014(7)
C2 0.0327(9) 0.0349(11) 0.0356(10) 0.0003(8) 0.0062(8) -0.0007(7)
N3 0.0350(8) 0.0330(9) 0.0374(8) -0.0045(7) 0.0119(6) -0.0031(6)
O4 0.0582(8) 0.0533(9) 0.0413(8) -0.0129(7) 0.0212(6) -0.0102(7)
C4 0.0363(9) 0.0367(11) 0.0371(10) -0.0026(8) 0.0107(8) -0.0014(8)
N5 0.0345(8) 0.0362(9) 0.0399(8) -0.0039(7) 0.0134(6) -0.0027(7)
O6 0.0457(8) 0.0436(9) 0.0749(10) -0.0157(8) 0.0200(7) -0.0088(7)
C6 0.0411(10) 0.0370(11) 0.0407(10) -0.0012(9) 0.0165(8) -0.0031(9)
C7 0.0548(12) 0.0400(12) 0.0618(13) -0.0146(10) 0.0292(10) -0.0135(10)
C8 0.0641(15) 0.085(2) 0.0763(17) -0.0370(15) 0.0237(13) -0.0312(14)
C9 0.0914(19) 0.0385(14) 0.111(2) -0.0021(14) 0.0534(17) 0.0059(13)
C11 0.0336(9) 0.0389(11) 0.0360(10) -0.0027(8) 0.0105(8) -0.0008(8)
C12 0.0420(11) 0.0487(13) 0.0461(11) 0.0072(10) 0.0102(9) -0.0041(9)
C13 0.0467(12) 0.0593(15) 0.0653(14) 0.0046(12) 0.0150(10) -0.0160(11)
C14 0.0353(11) 0.0670(16) 0.0667(15) -0.0026(13) 0.0063(10) -0.0098(10)
C15 0.0391(11) 0.0592(15) 0.0562(13) 0.0056(11) 0.0013(9) 0.0014(10)
C16 0.0384(10) 0.0452(12) 0.0455(11) 0.0041(9) 0.0096(9) -0.0022(9)
C21 0.0353(9) 0.0311(10) 0.0374(10) 0.0042(8) 0.0106(8) -0.0009(7)
C22 0.0366(10) 0.0454(12) 0.0397(11) 0.0023(9) 0.0104(8) 0.0008(8)
C23 0.0396(10) 0.0602(14) 0.0404(11) 0.0001(10) 0.0035(8) -0.0041(10)
C24 0.0529(12) 0.0680(16) 0.0400(11) -0.0097(11) 0.0099(10) -0.0062(11)
C25 0.0448(11) 0.0673(16) 0.0459(12) -0.0133(11) 0.0165(9) -0.0020(10)
C26 0.0346(9) 0.0503(13) 0.0424(11) -0.0046(9) 0.0094(8) -0.0005(9)
C51 0.0319(9) 0.0403(11) 0.0368(10) -0.0009(8) 0.0090(8) -0.0017(8)
C52 0.0454(11) 0.0455(13) 0.0494(12) 0.0103(10) 0.0136(9) 0.0052(9)
C53 0.0460(11) 0.0561(14) 0.0553(13) 0.0104(11) 0.0124(10) 0.0143(10)
C54 0.0422(11) 0.0611(15) 0.0545(13) 0.0015(11) 0.0191(10) 0.0085(10)
C55 0.0413(10) 0.0493(13) 0.0408(11) -0.0026(9) 0.0145(8) -0.0036(9)
C56 0.0376(10) 0.0403(11) 0.0366(10) 0.0009(8) 0.0089(8) -0.0006(8)
C61 0.0407(10) 0.0366(11) 0.0457(11) 0.0050(9) 0.0173(9) 0.0002(8)
C62 0.0496(12) 0.0458(13) 0.0557(13) -0.0041(10) 0.0208(10) -0.0008(10)
C63 0.0529(13) 0.0535(14) 0.0706(16) 0.0042(12) 0.0300(12) 0.0106(11)
C64 0.0473(12) 0.0715(17) 0.0612(15) 0.0229(13) 0.0207(11) 0.0151(11)
C65 0.0485(12) 0.0778(17) 0.0438(12) 0.0158(12) 0.0081(10) 0.0075(11)
C66 0.0457(11) 0.0545(13) 0.0422(11) 0.0086(10) 0.0165(9) 0.0060(9)
C67 0.0581(15) 0.131(3) 0.089(2) 0.025(2) 0.0194(14) 0.0377(17)

loop_
_atom_type_symbol
_atom_type_description
_atom_type_scat_dispersion_real
_atom_type_scat_dispersion_imag
_atom_type_scat_source
C C 0.0181 0.0091 'International Tables Vol C Tables 4.2.6.8 and 6.1.1.4'
H H 0.0000 0.0000 'International Tables Vol C Tables 4.2.6.8 and 6.1.1.4'
N N 0.0311 0.0180 'International Tables Vol C Tables 4.2.6.8 and 6.1.1.4'
O O 0.0492 0.0322 'International Tables Vol C Tables 4.2.6.8 and 6.1.1.4'

loop_
_geom_angle_atom_site_label_1
_geom_angle_atom_site_label_2
_geom_angle_atom_site_label_3
_geom_angle
C2 C1 C21 119.65(16)
C2 C1 C11 122.69(16)
C21 C1 C11 117.56(14)
C1 C2 N3 126.51(16)
C1 C2 H2 116.7
N3 C2 H2 116.7
C4 N3 C2 121.32(15)
C4 N3 C7 117.44(15)
C2 N3 C7 118.68(15)
O4 C4 N3 123.56(17)
O4 C4 N5 120.24(16)
N3 C4 N5 116.10(15)
C6 N5 C4 124.81(14)
C6 N5 C51 118.25(15)
C4 N5 C51 116.83(14)
O6 C6 N5 120.71(17)
O6 C6 C61 119.82(17)
N5 C6 C61 119.33(17)
N3 C7 C8 113.85(19)
N3 C7 C9 109.47(17)
C8 C7 C9 113.5(2)
N3 C7 H7 106.5
C8 C7 H7 106.5
C9 C7 H7 106.5
C7 C8 H8A 109.5
C7 C8 H8B 109.5
H8A C8 H8B 109.5
C7 C8 H8C 109.5
H8A C8 H8C 109.5
H8B C8 H8C 109.5
C7 C9 H9A 109.5
C7 C9 H9B 109.5
H9A C9 H9B 109.5
C7 C9 H9C 109.5
H9A C9 H9C 109.5
H9B C9 H9C 109.5
C16 C11 C12 117.99(17)
C16 C11 C1 120.33(17)
C12 C11 C1 121.65(17)
C13 C12 C11 120.7(2)
C13 C12 H12 119.6
C11 C12 H12 119.6
C14 C13 C12 120.4(2)
C14 C13 H13 119.8
C12 C13 H13 119.8
C15 C14 C13 119.47(19)
C15 C14 H14 120.3
C13 C14 H14 120.3
C14 C15 C16 120.2(2)
C14 C15 H15 119.9
C16 C15 H15 119.9
C15 C16 C11 121.23(19)
C15 C16 H16 119.4
C11 C16 H16 119.4
C26 C21 C22 117.18(17)
C26 C21 C1 120.26(16)
C22 C21 C1 122.55(16)
C23 C22 C21 121.09(17)
C23 C22 H22 119.5
C21 C22 H22 119.5
C22 C23 C24 120.67(18)
C22 C23 H23 119.7
C24 C23 H23 119.7
C25 C24 C23 119.13(19)
C25 C24 H24 120.4
C23 C24 H24 120.4
C26 C25 C24 120.53(18)
C26 C25 H25 119.7
C24 C25 H25 119.7
C25 C26 C21 121.39(17)
C25 C26 H26 119.3
C21 C26 H26 119.3
N5 C51 C56 111.05(14)
N5 C51 C52 112.56(15)
C56 C51 C52 111.41(16)
N5 C51 H51 107.2
C56 C51 H51 107.2
C52 C51 H51 107.2
C51 C52 C53 109.68(17)
C51 C52 H52A 109.7
C53 C52 H52A 109.7
C51 C52 H52B 109.7
C53 C52 H52B 109.7
H52A C52 H52B 108.2
C54 C53 C52 111.40(17)
C54 C53 H53A 109.3
C52 C53 H53A 109.3
C54 C53 H53B 109.3
C52 C53 H53B 109.3
H53A C53 H53B 108.0
C55 C54 C53 111.18(17)
C55 C54 H54A 109.4
C53 C54 H54A 109.4
C55 C54 H54B 109.4
C53 C54 H54B 109.4
H54A C54 H54B 108.0
C54 C55 C56 110.96(17)
C54 C55 H55A 109.4
C56 C55 H55A 109.4
C54 C55 H55B 109.4
C56 C55 H55B 109.4
H55A C55 H55B 108.0
C51 C56 C55 110.48(15)
C51 C56 H56A 109.6
C55 C56 H56A 109.6
C51 C56 H56B 109.6
C55 C56 H56B 109.6
H56A C56 H56B 108.1
C66 C61 C62 118.53(18)
C66 C61 C6 124.01(17)
C62 C61 C6 117.05(18)
C63 C62 C61 120.5(2)
C63 C62 H62 119.7
C61 C62 H62 119.7
C64 C63 C62 121.3(2)
C64 C63 H63 119.3
C62 C63 H63 119.3
C63 C64 C65 117.9(2)
C63 C64 C67 121.0(2)
C65 C64 C67 121.1(2)
C64 C65 C66 121.3(2)
C64 C65 H65 119.4
C66 C65 H65 119.4
C61 C66 C65 120.4(2)
C61 C66 H66 119.8
C65 C66 H66 119.8
C64 C67 H67A 109.5
C64 C67 H67B 109.5
H67A C67 H67B 109.5
C64 C67 H67C 109.5
H67A C67 H67C 109.5
H67B C67 H67C 109.5

loop_
_geom_bond_atom_site_label_1
_geom_bond_atom_site_label_2
_geom_bond_distance
C1 C2 1.347(2)
C1 C21 1.489(3)
C1 C11 1.496(2)
C2 N3 1.415(2)
C2 H2 0.9400
N3 C4 1.367(2)
N3 C7 1.497(2)
O4 C4 1.213(2)
C4 N5 1.432(2)
N5 C6 1.378(2)
N5 C51 1.496(2)
O6 C6 1.226(2)
C6 C61 1.495(3)
C7 C8 1.509(3)
C7 C9 1.527(3)
C7 H7 0.9900
C8 H8A 0.9700
C8 H8B 0.9700
C8 H8C 0.9700
C9 H9A 0.9700
C9 H9B 0.9700
C9 H9C 0.9700
C11 C16 1.383(3)
C11 C12 1.395(3)
C12 C13 1.382(3)
C12 H12 0.9400
C13 C14 1.379(3)
C13 H13 0.9400
C14 C15 1.376(3)
C14 H14 0.9400
C15 C16 1.383(3)
C15 H15 0.9400
C16 H16 0.9400
C21 C26 1.396(2)
C21 C22 1.399(2)
C22 C23 1.377(3)
C22 H22 0.9400
C23 C24 1.379(3)
C23 H23 0.9400
C24 C25 1.379(3)
C24 H24 0.9400
C25 C26 1.376(3)
C25 H25 0.9400
C26 H26 0.9400
C51 C56 1.520(3)
C51 C52 1.521(3)
C51 H51 0.9900
C52 C53 1.530(3)
C52 H52A 0.9800
C52 H52B 0.9800
C53 C54 1.522(3)
C53 H53A 0.9800
C53 H53B 0.9800
C54 C55 1.518(3)
C54 H54A 0.9800
C54 H54B 0.9800
C55 C56 1.526(2)
C55 H55A 0.9800
C55 H55B 0.9800
C56 H56A 0.9800
C56 H56B 0.9800
C61 C66 1.380(3)
C61 C62 1.392(3)
C62 C63 1.385(3)
C62 H62 0.9400
C63 C64 1.380(3)
C63 H63 0.9400
C64 C65 1.387(3)
C64 C67 1.514(3)
C65 C66 1.391(3)
C65 H65 0.9400
C66 H66 0.9400
C67 H67A 0.9700
C67 H67B 0.9700
C67 H67C 0.9700

loop_
_geom_torsion_atom_site_label_1
_geom_torsion_atom_site_label_2
_geom_torsion_atom_site_label_3
_geom_torsion_atom_site_label_4
_geom_torsion
C21 C1 C2 N3 175.95(17)
C11 C1 C2 N3 -7.8(3)
C1 C2 N3 C4 150.59(19)
C1 C2 N3 C7 -48.0(3)
C2 N3 C4 O4 169.34(17)
C7 N3 C4 O4 7.7(3)
C2 N3 C4 N5 -7.1(2)
C7 N3 C4 N5 -168.70(16)
O4 C4 N5 C6 124.3(2)
N3 C4 N5 C6 -59.2(2)
O4 C4 N5 C51 -51.8(2)
N3 C4 N5 C51 124.69(17)
C4 N5 C6 O6 166.00(17)
C51 N5 C6 O6 -17.9(3)
C4 N5 C6 C61 -18.2(3)
C51 N5 C6 C61 157.82(16)
C4 N3 C7 C8 -63.2(2)
C2 N3 C7 C8 134.68(18)
C4 N3 C7 C9 65.1(2)
C2 N3 C7 C9 -97.0(2)
C2 C1 C11 C16 -58.5(3)
C21 C1 C11 C16 117.9(2)
C2 C1 C11 C12 123.6(2)
C21 C1 C11 C12 -60.0(2)
C16 C11 C12 C13 0.7(3)
C1 C11 C12 C13 178.62(19)
C11 C12 C13 C14 -0.9(3)
C12 C13 C14 C15 0.6(4)
C13 C14 C15 C16 -0.1(4)
C14 C15 C16 C11 -0.1(3)
C12 C11 C16 C15 -0.2(3)
C1 C11 C16 C15 -178.17(18)
C2 C1 C21 C26 158.42(18)
C11 C1 C21 C26 -18.1(3)
C2 C1 C21 C22 -21.2(3)
C11 C1 C21 C22 162.35(17)
C26 C21 C22 C23 -1.0(3)
C1 C21 C22 C23 178.60(19)
C21 C22 C23 C24 1.5(3)
C22 C23 C24 C25 -0.8(4)
C23 C24 C25 C26 -0.3(4)
C24 C25 C26 C21 0.8(3)
C22 C21 C26 C25 -0.1(3)
C1 C21 C26 C25 -179.74(19)
C6 N5 C51 C56 -84.8(2)
C4 N5 C51 C56 91.61(19)
C6 N5 C51 C52 149.53(17)
C4 N5 C51 C52 -34.1(2)
N5 C51 C52 C53 -177.21(16)
C56 C51 C52 C53 57.3(2)
C51 C52 C53 C54 -56.3(2)
C52 C53 C54 C55 55.9(2)
C53 C54 C55 C56 -55.5(2)
N5 C51 C56 C55 176.10(15)
C52 C51 C56 C55 -57.6(2)
C54 C55 C56 C51 56.1(2)
O6 C6 C61 C66 138.6(2)
N5 C6 C61 C66 -37.2(3)
O6 C6 C61 C62 -33.9(3)
N5 C6 C61 C62 150.26(18)
C66 C61 C62 C63 0.9(3)
C6 C61 C62 C63 173.84(19)
C61 C62 C63 C64 -1.1(3)
C62 C63 C64 C65 0.5(4)
C62 C63 C64 C67 -179.8(2)
C63 C64 C65 C66 0.3(4)
C67 C64 C65 C66 -179.5(2)
C62 C61 C66 C65 -0.2(3)
C6 C61 C66 C65 -172.58(19)
C64 C65 C66 C61 -0.4(3)
